data_2211590
loop_
_publ_author_name
'H. Zhou'
'X.-M. Ren'

_publ_section_title
;
 1-(4-Chlorobenzyl)pyridinium bis(maleonitriledithiolato)cuprate(III)
;
_journal_coeditor_code SA2018
_journal_issue 12
_journal_name_full 'Acta Crystallographica Section E'
_journal_page_first m3254
_journal_page_last m3256
_journal_paper_doi 10.1107/S1600536806045685
_journal_volume 62
_journal_year 2006
_chemical_formula_iupac '(C12 H11 Cl N) [Cu (C4 N2 S2)2]'
_chemical_formula_sum 'C20 H11 Cl Cu N5 S4'
_chemical_formula_weight 548.57
_chemical_name_systematic
;
1-(4-Chlorobenzyl)pyridinium bis(maleonitriledithiolato)copper(III)
;
_space_group_IT_number 14
_symmetry_cell_setting monoclinic
_symmetry_space_group_name_Hall '-P 2ybc'
_symmetry_space_group_name_H-M 'P 1 21/c 1'
_atom_sites_solution_hydrogens geom
_atom_sites_solution_primary direct
_atom_sites_solution_secondary difmap
_audit_creation_method SHELXL-97
_cell_angle_alpha 90.00
_cell_angle_beta 102.57(3)
_cell_angle_gamma 90.00
_cell_formula_units_Z 4
_cell_length_a 12.084(2)
_cell_length_b 26.171(5)
_cell_length_c 7.4355(15)
_cell_measurement_reflns_used 801
_cell_measurement_temperature 293(2)
_cell_measurement_theta_max 22.4
_cell_measurement_theta_min 3.1
_cell_volume 2295.1(8)
_computing_cell_refinement SMART
_computing_data_collection 'SMART (Siemens, 1996)'
_computing_data_reduction 'SAINT (Siemens, 1996)'
_computing_molecular_graphics 'SHELXTL (Sheldrick, 1997b'
_computing_structure_refinement 'SHELXL97 (Sheldrick, 1997a)'
_computing_structure_solution 'SHELXS97 (Sheldrick, 1997a)'
_diffrn_ambient_temperature 293(2)
_diffrn_measured_fraction_theta_full 0.996
_diffrn_measured_fraction_theta_max 0.996
_diffrn_measurement_device_type 'Bruker SMART CCD area-detector'
_diffrn_measurement_method '\f and \w'
_diffrn_radiation_monochromator graphite
_diffrn_radiation_source 'fine-focus sealed tube'
_diffrn_radiation_type MoK\a
_diffrn_radiation_wavelength 0.71073
_diffrn_reflns_av_R_equivalents 0.0315
_diffrn_reflns_av_sigmaI/netI 0.0290
_diffrn_reflns_limit_h_max 15
_diffrn_reflns_limit_h_min -15
_diffrn_reflns_limit_k_max 33
_diffrn_reflns_limit_k_min -33
_diffrn_reflns_limit_l_max 9
_diffrn_reflns_limit_l_min -8
_diffrn_reflns_number 22178
_diffrn_reflns_theta_full 27.48
_diffrn_reflns_theta_max 27.48
_diffrn_reflns_theta_min 3.06
_diffrn_standards_number 0
_exptl_absorpt_coefficient_mu 1.450
_exptl_absorpt_correction_T_max 0.87
_exptl_absorpt_correction_T_min 0.76
_exptl_absorpt_correction_type multi-scan
_exptl_absorpt_process_details '(SADABS; Sheldrick, 1996)'
_exptl_crystal_colour Brown
_exptl_crystal_density_diffrn 1.588
_exptl_crystal_density_method 'not measured'
_exptl_crystal_description Block
_exptl_crystal_F_000 1104
_exptl_crystal_size_max 0.25
_exptl_crystal_size_mid 0.15
_exptl_crystal_size_min 0.10
_refine_diff_density_max 0.464
_refine_diff_density_min -0.328
_refine_ls_extinction_method none
_refine_ls_goodness_of_fit_ref 1.039
_refine_ls_hydrogen_treatment constr
_refine_ls_matrix_type full
_refine_ls_number_parameters 280
_refine_ls_number_reflns 5255
_refine_ls_number_restraints 0
_refine_ls_restrained_S_all 1.039
_refine_ls_R_factor_all 0.0534
_refine_ls_R_factor_gt 0.0340
_refine_ls_shift/su_max 0.001
_refine_ls_shift/su_mean 0.000
_refine_ls_structure_factor_coef Fsqd
_refine_ls_weighting_details 'calc w=1/[\s^2^(Fo^2^)+(0.0438P)^2^+0.4985P] where P=(Fo^2^+2Fc^2^)/3'
_refine_ls_weighting_scheme calc
_refine_ls_wR_factor_gt 0.0811
_refine_ls_wR_factor_ref 0.0905
_reflns_number_gt 3855
_reflns_number_total 5255
_reflns_threshold_expression I>2\s(I)
_cod_data_source_file sa2018.cif
_cod_data_source_block I
_cod_depositor_comments
;
The following automatic conversions were performed:
'_symmetry_cell_setting' value 'Monoclinic' changed to 'monoclinic'
according to '/home/saulius/struct/CIF-dictionaries/cif_core.dic'
dictionary named 'cif_core.dic' version 2.4.1 from 2010-06-29.

Automatic conversion script
Id: cif_fix_enum 1527 2010-12-29 10:47:43Z saulius 

The following automatic conversions were performed:

'_symmetry_cell_setting' value 'Monoclinic' changed to 'monoclinic'
according to /home/saulius/struct/CIF-dictionaries/cif_core.dic
dictionary named 'cif_core.dic' version 2.4.1 from 2010-06-29.

Automatic conversion script
Id: cif_fix_values 1715 2011-07-08 13:25:40Z adriana 
;
_cod_original_cell_volume 2295.0(8)
_cod_original_sg_symbol_H-M 'P 21/c'
_cod_database_code 2211590
_cod_database_fobs_code 2211590

loop_
_symmetry_equiv_pos_as_xyz
'x, y, z'
'-x, y+1/2, -z+1/2'
'-x, -y, -z'
'x, -y-1/2, z-1/2'

loop_
_atom_site_type_symbol
_atom_site_label
_atom_site_fract_x
_atom_site_fract_y
_atom_site_fract_z
_atom_site_U_iso_or_equiv
_atom_site_adp_type
_atom_site_calc_flag
_atom_site_refinement_flags
_atom_site_occupancy
N N5 0.27791(17) 0.42294(7) -0.1199(3) 0.0503(5) Uani d . 1
Cl Cl1 0.23553(10) 0.16815(3) -0.00096(11) 0.0947(3) Uani d . 1
C C9 0.3755(3) 0.42947(11) -0.1708(5) 0.0725(8) Uani d . 1
H H9A 0.4425 0.4177 -0.0958 0.087 Uiso calc R 1
C C10 0.3780(4) 0.45333(13) -0.3323(6) 0.0891(10) Uani d . 1
H H10A 0.4464 0.4579 -0.3684 0.107 Uiso calc R 1
C C11 0.2789(4) 0.47059(12) -0.4412(4) 0.0838(10) Uani d . 1
H H11A 0.2791 0.4868 -0.5525 0.101 Uiso calc R 1
C C12 0.1803(3) 0.46386(11) -0.3853(5) 0.0781(9) Uani d . 1
H H12A 0.1123 0.4754 -0.4578 0.094 Uiso calc R 1
C C13 0.1816(2) 0.44008(10) -0.2226(4) 0.0625(7) Uani d . 1
H H13A 0.1143 0.4358 -0.1829 0.075 Uiso calc R 1
C C14 0.2768(2) 0.39592(11) 0.0563(3) 0.0622(7) Uani d . 1
H H14A 0.2131 0.4081 0.1044 0.075 Uiso calc R 1
H H14B 0.3457 0.4041 0.1458 0.075 Uiso calc R 1
C C15 0.2679(2) 0.33880(10) 0.0327(3) 0.0492(6) Uani d . 1
C C16 0.3629(2) 0.30848(12) 0.0755(4) 0.0678(7) Uani d . 1
H H16A 0.4339 0.3235 0.1129 0.081 Uiso calc R 1
C C17 0.3541(3) 0.25586(12) 0.0636(4) 0.0704(8) Uani d . 1
H H17A 0.4185 0.2354 0.0925 0.085 Uiso calc R 1
C C18 0.2490(3) 0.23438(11) 0.0086(3) 0.0588(7) Uani d . 1
C C19 0.1535(2) 0.26374(11) -0.0371(4) 0.0696(8) Uani d . 1
H H19A 0.0826 0.2486 -0.0753 0.084 Uiso calc R 1
C C20 0.1639(2) 0.31595(11) -0.0256(4) 0.0643(7) Uani d . 1
H H20A 0.0994 0.3362 -0.0580 0.077 Uiso calc R 1
Cu Cu1 0.76462(2) 0.225013(10) 0.53759(4) 0.04240(10) Uani d . 1
S S1 0.65452(5) 0.15992(2) 0.43973(9) 0.05046(15) Uani d . 1
S S2 0.90720(5) 0.17599(2) 0.65704(9) 0.05453(17) Uani d . 1
S S3 0.62814(5) 0.27685(2) 0.41405(9) 0.05315(16) Uani d . 1
S S4 0.87876(5) 0.28799(2) 0.63778(9) 0.05535(17) Uani d . 1
N N1 0.6684(2) 0.02087(9) 0.3781(4) 0.0806(8) Uani d . 1
N N2 1.0093(3) 0.04658(10) 0.6614(4) 0.0888(9) Uani d . 1
N N3 0.5608(2) 0.41329(9) 0.3539(4) 0.0830(8) Uani d . 1
N N4 0.9029(2) 0.42673(9) 0.6168(4) 0.0786(7) Uani d . 1
C C1 0.7054(2) 0.05960(10) 0.4318(4) 0.0562(6) Uani d . 1
C C2 0.7483(2) 0.10886(9) 0.4939(3) 0.0458(5) Uani d . 1
C C3 0.8564(2) 0.11594(9) 0.5849(3) 0.0470(5) Uani d . 1
C C4 0.9387(2) 0.07612(10) 0.6263(4) 0.0582(6) Uani d . 1
C C5 0.6192(2) 0.37972(9) 0.4034(4) 0.0537(6) Uani d . 1
C C6 0.6893(2) 0.33634(8) 0.4644(3) 0.0439(5) Uani d . 1
C C7 0.7976(2) 0.34099(8) 0.5561(3) 0.0434(5) Uani d . 1
C C8 0.8544(2) 0.38909(9) 0.5895(3) 0.0525(6) Uani d . 1

loop_
_atom_site_aniso_label
_atom_site_aniso_U_11
_atom_site_aniso_U_22
_atom_site_aniso_U_33
_atom_site_aniso_U_12
_atom_site_aniso_U_13
_atom_site_aniso_U_23
N5 0.0487(12) 0.0439(10) 0.0556(11) 0.0003(9) 0.0059(9) -0.0024(9)
Cl1 0.1586(10) 0.0561(4) 0.0694(5) 0.0002(5) 0.0246(5) 0.0081(4)
C9 0.0507(16) 0.0717(18) 0.094(2) 0.0025(14) 0.0134(15) 0.0128(17)
C10 0.093(3) 0.074(2) 0.115(3) -0.0017(18) 0.053(2) 0.013(2)
C11 0.130(3) 0.0517(16) 0.071(2) -0.0066(19) 0.023(2) 0.0093(15)
C12 0.082(2) 0.0590(17) 0.082(2) -0.0013(16) -0.0074(18) 0.0109(16)
C13 0.0504(15) 0.0543(15) 0.0792(18) 0.0009(12) 0.0059(13) 0.0045(14)
C14 0.0667(18) 0.0653(16) 0.0519(14) -0.0014(13) 0.0071(12) -0.0015(13)
C15 0.0468(13) 0.0573(14) 0.0426(11) -0.0003(11) 0.0078(10) 0.0039(11)
C16 0.0432(14) 0.0781(19) 0.0773(18) -0.0001(13) 0.0029(13) 0.0057(15)
C17 0.0578(17) 0.0740(19) 0.0782(19) 0.0204(15) 0.0119(14) 0.0077(16)
C18 0.081(2) 0.0541(14) 0.0420(12) 0.0009(13) 0.0140(12) 0.0079(11)
C19 0.0505(15) 0.0707(18) 0.0802(19) -0.0125(14) -0.0021(14) 0.0150(16)
C20 0.0418(14) 0.0678(17) 0.0798(18) 0.0021(12) 0.0059(13) 0.0133(15)
Cu1 0.04319(16) 0.03816(15) 0.04398(16) -0.00112(11) 0.00540(11) 0.00276(11)
S1 0.0440(3) 0.0422(3) 0.0631(4) -0.0040(2) 0.0071(3) -0.0012(3)
S2 0.0467(3) 0.0458(3) 0.0648(4) 0.0016(3) -0.0017(3) 0.0016(3)
S3 0.0435(3) 0.0439(3) 0.0646(4) -0.0016(2) -0.0045(3) 0.0040(3)
S4 0.0454(3) 0.0441(3) 0.0678(4) -0.0027(3) -0.0069(3) 0.0041(3)
N1 0.0887(19) 0.0484(13) 0.0971(19) -0.0089(13) 0.0035(15) -0.0056(13)
N2 0.087(2) 0.0687(16) 0.103(2) 0.0284(15) 0.0034(16) 0.0013(15)
N3 0.0708(17) 0.0556(14) 0.114(2) 0.0160(13) 0.0017(15) 0.0005(14)
N4 0.0765(18) 0.0509(13) 0.1017(19) -0.0143(12) 0.0050(14) -0.0043(13)
C1 0.0580(15) 0.0464(14) 0.0618(15) 0.0015(12) 0.0075(12) 0.0024(12)
C2 0.0522(14) 0.0400(11) 0.0462(12) -0.0033(10) 0.0132(10) -0.0010(10)
C3 0.0548(14) 0.0420(12) 0.0456(12) 0.0048(10) 0.0141(10) 0.0043(10)
C4 0.0627(17) 0.0502(14) 0.0596(15) 0.0056(13) 0.0088(12) 0.0006(12)
C5 0.0503(14) 0.0441(13) 0.0641(15) 0.0027(11) 0.0068(11) -0.0035(12)
C6 0.0476(13) 0.0385(11) 0.0450(11) 0.0007(9) 0.0089(10) 0.0013(10)
C7 0.0475(12) 0.0376(11) 0.0454(12) 0.0009(9) 0.0107(10) 0.0001(10)
C8 0.0515(14) 0.0475(13) 0.0573(14) -0.0014(11) 0.0091(11) 0.0002(11)

loop_
_atom_type_symbol
_atom_type_description
_atom_type_scat_dispersion_real
_atom_type_scat_dispersion_imag
_atom_type_scat_source
C C 0.0033 0.0016 'International Tables Vol C Tables 4.2.6.8 and 6.1.1.4'
H H 0.0000 0.0000 'International Tables Vol C Tables 4.2.6.8 and 6.1.1.4'
N N 0.0061 0.0033 'International Tables Vol C Tables 4.2.6.8 and 6.1.1.4'
S S 0.1246 0.1234 'International Tables Vol C Tables 4.2.6.8 and 6.1.1.4'
Cl Cl 0.1484 0.1585 'International Tables Vol C Tables 4.2.6.8 and 6.1.1.4'
Cu Cu 0.3201 1.2651 'International Tables Vol C Tables 4.2.6.8 and 6.1.1.4'

loop_
_geom_angle_atom_site_label_1
_geom_angle_atom_site_label_2
_geom_angle_atom_site_label_3
_geom_angle
S4 Cu1 S2 85.42(3)
S4 Cu1 S3 92.18(3)
S2 Cu1 S3 177.03(3)
S4 Cu1 S1 178.10(3)
S2 Cu1 S1 92.68(3)
S3 Cu1 S1 89.71(3)
C2 S1 Cu1 101.70(8)
C3 S2 Cu1 102.31(9)
C6 S3 Cu1 102.76(8)
C7 S4 Cu1 102.62(8)
C13 N5 C9 121.1(2)
C13 N5 C14 119.5(2)
C9 N5 C14 119.4(2)
N1 C1 C2 177.8(3)
C3 C2 C1 122.0(2)
C3 C2 S1 121.45(18)
C1 C2 S1 116.49(19)
C2 C3 C4 124.2(2)
C2 C3 S2 121.38(18)
C4 C3 S2 114.41(19)
N2 C4 C3 175.9(3)
N3 C5 C6 178.0(3)
C7 C6 C5 122.2(2)
C7 C6 S3 120.98(17)
C5 C6 S3 116.79(18)
C6 C7 C8 123.1(2)
C6 C7 S4 121.38(17)
C8 C7 S4 115.50(18)
N4 C8 C7 177.9(3)
N5 C9 C10 120.2(3)
N5 C9 H9A 119.9
C10 C9 H9A 119.9
C9 C10 C11 119.3(3)
C9 C10 H10A 120.3
C11 C10 H10A 120.3
C12 C11 C10 119.4(3)
C12 C11 H11A 120.3
C10 C11 H11A 120.3
C11 C12 C13 119.4(3)
C11 C12 H12A 120.3
C13 C12 H12A 120.3
N5 C13 C12 120.6(3)
N5 C13 H13A 119.7
C12 C13 H13A 119.7
N5 C14 C15 112.5(2)
N5 C14 H14A 109.1
C15 C14 H14A 109.1
N5 C14 H14B 109.1
C15 C14 H14B 109.1
H14A C14 H14B 107.8
C20 C15 C16 118.8(3)
C20 C15 C14 120.4(2)
C16 C15 C14 120.8(2)
C15 C16 C17 120.8(3)
C15 C16 H16A 119.6
C17 C16 H16A 119.6
C18 C17 C16 118.8(3)
C18 C17 H17A 120.6
C16 C17 H17A 120.6
C19 C18 C17 121.5(3)
C19 C18 Cl1 118.9(2)
C17 C18 Cl1 119.6(2)
C18 C19 C20 118.9(3)
C18 C19 H19A 120.6
C20 C19 H19A 120.6
C19 C20 C15 121.2(3)
C19 C20 H20A 119.4
C15 C20 H20A 119.4

loop_
_geom_bond_atom_site_label_1
_geom_bond_atom_site_label_2
_geom_bond_distance
_geom_bond_publ_flag
Cu1 S4 2.1740(7) yes
Cu1 S2 2.1765(8) yes
Cu1 S3 2.1783(8) yes
Cu1 S1 2.1865(7) yes
S1 C2 1.741(2) ?
S2 C3 1.729(2) ?
S3 C6 1.729(2) ?
S4 C7 1.731(2) ?
N1 C1 1.145(3) ?
N2 C4 1.138(3) ?
N3 C5 1.137(3) ?
N4 C8 1.142(3) ?
N5 C13 1.323(3) ?
N5 C9 1.326(3) ?
N5 C14 1.491(3) ?
Cl1 C18 1.741(3) ?
C1 C2 1.428(3) ?
C2 C3 1.347(3) ?
C3 C4 1.427(3) ?
C5 C6 1.430(3) ?
C6 C7 1.343(3) ?
C7 C8 1.430(3) ?
C9 C10 1.360(4) ?
C9 H9A 0.9300 ?
C10 C11 1.369(5) ?
C10 H10A 0.9300 ?
C11 C12 1.356(5) ?
C11 H11A 0.9300 ?
C12 C13 1.357(4) ?
C12 H12A 0.9300 ?
C13 H13A 0.9300 ?
C14 C15 1.506(4) ?
C14 H14A 0.9700 ?
C14 H14B 0.9700 ?
C15 C20 1.374(3) ?
C15 C16 1.374(4) ?
C16 C17 1.382(4) ?
C16 H16A 0.9300 ?
C17 C18 1.368(4) ?
C17 H17A 0.9300 ?
C18 C19 1.366(4) ?
C19 C20 1.373(4) ?
C19 H19A 0.9300 ?
C20 H20A 0.9300 ?

loop_
_geom_torsion_atom_site_label_1
_geom_torsion_atom_site_label_2
_geom_torsion_atom_site_label_3
_geom_torsion_atom_site_label_4
_geom_torsion
_geom_torsion_publ_flag
S4 Cu1 S2 C3 -173.71(9) no
S1 Cu1 S3 C6 -179.14(9) no
S4 Cu1 S3 C6 0.62(9) no
S2 Cu1 S4 C7 176.44(9) no
S3 Cu1 S4 C7 -1.81(9) no
S3 Cu1 S1 C2 172.66(9) no
S1 Cu1 S2 C3 6.10(9) no
S2 Cu1 S1 C2 -5.57(9) no
Cu1 S1 C2 C1 -174.36(18) no
Cu1 S1 C2 C3 3.8(2) no
Cu1 S2 C3 C2 -5.7(2) no
Cu1 S2 C3 C4 172.94(17) no
Cu1 S3 C6 C5 -178.90(18) no
Cu1 S3 C6 C7 1.2(2) no
Cu1 S4 C7 C6 3.2(2) no
Cu1 S4 C7 C8 -175.45(16) no
C13 N5 C9 C10 -1.1(4) no
C13 N5 C14 C15 93.5(3) no
C14 N5 C9 C10 179.0(3) no
C14 N5 C13 C12 -178.7(3) no
C9 N5 C14 C15 -86.6(3) no
C9 N5 C13 C12 1.5(4) no
N5 C9 C10 C11 0.2(5) no
C9 C10 C11 C12 0.4(5) no
C10 C11 C12 C13 -0.1(5) no
C11 C12 C13 N5 -0.9(4) no
N5 C14 C15 C20 -84.1(3) no
N5 C14 C15 C16 98.3(3) no
C20 C15 C16 C17 -1.2(4) no
C16 C15 C20 C19 1.6(4) no
C14 C15 C20 C19 -176.0(2) no
C14 C15 C16 C17 176.4(2) no
C15 C16 C17 C18 -0.1(4) no
C16 C17 C18 Cl1 -178.2(2) no
C16 C17 C18 C19 1.0(4) no
C17 C18 C19 C20 -0.6(4) no
Cl1 C18 C19 C20 178.6(2) no
C18 C19 C20 C15 -0.7(4) no
C1 C2 C3 S2 179.4(2) no
S1 C2 C3 C4 -177.1(2) no
C1 C2 C3 C4 0.9(4) no
S1 C2 C3 S2 1.3(3) no
S3 C6 C7 S4 -3.2(3) no
C5 C6 C7 C8 -4.4(4) no
S3 C6 C7 C8 175.40(18) no
C5 C6 C7 S4 177.0(2) no
